data_7244886
loop_
_publ_author_name
'Deka, Poonam'
'Patir, Khemnath'
'Rawal, Isha'
'Ahmed, Shahnaz'
'Bora, Smiti Rani'
'Kalita, Dhruba Jyoti'
'Althubeiti, Khaled'
'Gogoi, Sonit Kumar'
'Sarma, Parishmita'
'Thakuria, Ranjit'

_publ_section_title
;
 Solid-State Fluorescence of A Quasi-Isostructural Polymorphic Biphenyl
 Based Michael Addition Product
;
_journal_name_full CrystEngComm
_journal_paper_doi 10.1039/D2CE00425A
_journal_year 2022
_chemical_formula_moiety 'C29 H30 O3'
_chemical_formula_sum 'C29 H30 O3'
_chemical_formula_weight 426.53
_space_group_crystal_system monoclinic
_space_group_IT_number 14
_space_group_name_Hall '-P 2ybc'
_space_group_name_H-M_alt 'P 1 21/c 1'
_atom_sites_solution_hydrogens mixed
_audit_creation_method SHELXL-2016/6
_audit_update_record
;
2020-03-28 deposited with the CCDC.	2022-05-03 downloaded from the CCDC.
;
_cell_angle_alpha 90
_cell_angle_beta 97.333(2)
_cell_angle_gamma 90
_cell_formula_units_Z 4
_cell_length_a 11.5533(5)
_cell_length_b 10.2872(5)
_cell_length_c 19.6885(9)
_cell_measurement_reflns_used 7774
_cell_measurement_temperature 296(2)
_cell_measurement_theta_max 27.95
_cell_measurement_theta_min 2.24
_cell_volume 2320.86(18)
_computing_cell_refinement 'Bruker SAINT'
_computing_data_collection 'Bruker APEX2'
_computing_data_reduction 'Bruker SAINT'
_computing_molecular_graphics 'Bruker SHELXTL'
_computing_publication_material 'Bruker SHELXTL'
_computing_structure_refinement 'SHELXL-2016/6 (Sheldrick, 2016)'
_computing_structure_solution 'SHELXL-2016/6 (Sheldrick, 2016)'
_diffrn_ambient_temperature 296(2)
_diffrn_measured_fraction_theta_full 0.998
_diffrn_measured_fraction_theta_max 0.991
_diffrn_measurement_device_type 'Bruker APEX-II CCD'
_diffrn_measurement_method '\f and \w scans'
_diffrn_radiation_type MoK\a
_diffrn_radiation_wavelength 0.71073
_diffrn_reflns_av_R_equivalents 0.0354
_diffrn_reflns_av_unetI/netI 0.0388
_diffrn_reflns_Laue_measured_fraction_full 0.998
_diffrn_reflns_Laue_measured_fraction_max 0.991
_diffrn_reflns_limit_h_max 12
_diffrn_reflns_limit_h_min -15
_diffrn_reflns_limit_k_max 13
_diffrn_reflns_limit_k_min -12
_diffrn_reflns_limit_l_max 26
_diffrn_reflns_limit_l_min -25
_diffrn_reflns_number 19370
_diffrn_reflns_point_group_measured_fraction_full 0.998
_diffrn_reflns_point_group_measured_fraction_max 0.991
_diffrn_reflns_theta_full 25.242
_diffrn_reflns_theta_max 28.142
_diffrn_reflns_theta_min 1.777
_diffrn_source 'fine-focus sealed tube'
_exptl_absorpt_coefficient_mu 0.078
_exptl_absorpt_correction_T_max 0.985
_exptl_absorpt_correction_T_min 0.980
_exptl_absorpt_correction_type multi-scan
_exptl_absorpt_process_details 'Bruker AXS SADABS program'
_exptl_crystal_colour colorless
_exptl_crystal_density_diffrn 1.221
_exptl_crystal_description block
_exptl_crystal_F_000 912
_exptl_crystal_size_max 0.250
_exptl_crystal_size_mid 0.210
_exptl_crystal_size_min 0.180
_refine_diff_density_max 0.437
_refine_diff_density_min -0.456
_refine_diff_density_rms 0.144
_refine_ls_extinction_coef 0.107(7)
_refine_ls_extinction_expression Fc^*^=kFc[1+0.001xFc^2^\l^3^/sin(2\q)]^-1/4^
_refine_ls_extinction_method 'SHELXL-2016/6 (Sheldrick 2016)'
_refine_ls_goodness_of_fit_ref 1.101
_refine_ls_hydrogen_treatment mixed
_refine_ls_matrix_type full
_refine_ls_number_parameters 298
_refine_ls_number_reflns 5641
_refine_ls_number_restraints 0
_refine_ls_restrained_S_all 1.101
_refine_ls_R_factor_all 0.0888
_refine_ls_R_factor_gt 0.0626
_refine_ls_shift/su_max 0.001
_refine_ls_shift/su_mean 0.000
_refine_ls_structure_factor_coef Fsqd
_refine_ls_weighting_details 'w=1/[\s^2^(Fo^2^)+(0.1013P)^2^+0.2388P] where P=(Fo^2^+2Fc^2^)/3'
_refine_ls_weighting_scheme calc
_refine_ls_wR_factor_gt 0.1561
_refine_ls_wR_factor_ref 0.1788
_reflns_Friedel_coverage 0.000
_reflns_number_gt 4154
_reflns_number_total 5641
_reflns_threshold_expression 'I > 2\s(I)'
_cod_data_source_file d2ce00425a2.cif
_cod_data_source_block BiPhDimedone_Xanthene
_cod_original_sg_symbol_H-M 'P 21/c'
_cod_database_code 7244886
_shelx_shelxl_version_number 2016/6
_shelx_space_group_comment
;
The symmetry employed for this shelxl refinement is uniquely defined
by the following loop, which should always be used as a source of
symmetry information in preference to the above space-group names.
They are only intended as comments.
;
_shelx_estimated_absorpt_t_min 0.981
_shelx_estimated_absorpt_t_max 0.986
_exptl_absorpt_special_details 'Sheldrick,G.M.,2015,University of gottingen'

loop_
_space_group_symop_operation_xyz
'x, y, z'
'-x, y+1/2, -z+1/2'
'-x, -y, -z'
'x, -y-1/2, z-1/2'

loop_
_atom_site_label
_atom_site_type_symbol
_atom_site_fract_x
_atom_site_fract_y
_atom_site_fract_z
_atom_site_U_iso_or_equiv
_atom_site_adp_type
_atom_site_occupancy
_atom_site_site_symmetry_order
_atom_site_calc_flag
_atom_site_refinement_flags_posn
_atom_site_refinement_flags_adp
_atom_site_refinement_flags_occupancy
_atom_site_disorder_assembly
_atom_site_disorder_group
C1 C 0.15517(12) 0.73119(15) 0.88986(7) 0.0350(3) Uani 1 1 d . . . . .
C2 C 0.08209(13) 0.79388(18) 0.83953(7) 0.0438(4) Uani 1 1 d . . . . .
H2 H 0.002813 0.774501 0.833859 0.053 Uiso 1 1 calc R U . . .
C3 C 0.12426(14) 0.88521(18) 0.79718(8) 0.0454(4) Uani 1 1 d . . . . .
H3 H 0.072645 0.925454 0.763538 0.054 Uiso 1 1 calc R U . . .
C4 C 0.24184(12) 0.91817(14) 0.80375(7) 0.0346(3) Uani 1 1 d . . . . .
C5 C 0.28680(13) 1.01860(15) 0.75934(7) 0.0361(3) Uani 1 1 d . . . . .
C6 C 0.21163(16) 1.09934(19) 0.71785(10) 0.0560(5) Uani 1 1 d . . . . .
H6 H 0.131498 1.088855 0.716970 0.067 Uiso 1 1 calc R U . . .
C7 C 0.25292(17) 1.1946(2) 0.67795(11) 0.0634(5) Uani 1 1 d . . . . .
H7 H 0.200574 1.246661 0.650292 0.076 Uiso 1 1 calc R U . . .
C8 C 0.37078(17) 1.21317(19) 0.67877(9) 0.0545(5) Uani 1 1 d . . . . .
H8 H 0.398567 1.278943 0.652769 0.065 Uiso 1 1 calc R U . . .
C9 C 0.44669(17) 1.1339(2) 0.71824(10) 0.0600(5) Uani 1 1 d . . . . .
H9 H 0.526664 1.145210 0.718803 0.072 Uiso 1 1 calc R U . . .
C10 C 0.40537(15) 1.0367(2) 0.75743(9) 0.0534(5) Uani 1 1 d . . . . .
H10 H 0.458347 0.982246 0.783095 0.064 Uiso 1 1 calc R U . . .
C11 C 0.31490(14) 0.85412(17) 0.85477(9) 0.0465(4) Uani 1 1 d . . . . .
H11 H 0.394197 0.873389 0.860778 0.056 Uiso 1 1 calc R U . . .
C12 C 0.27268(14) 0.76301(18) 0.89654(9) 0.0486(4) Uani 1 1 d . . . . .
H12 H 0.324105 0.721911 0.929957 0.058 Uiso 1 1 calc R U . . .
C13 C 0.10863(13) 0.63548(15) 0.93925(7) 0.0362(3) Uani 1 1 d . . . . .
H13 H 0.0226(14) 0.6212(16) 0.9226(8) 0.036(4) Uiso 1 1 d . . . . .
C14 C 0.17547(12) 0.50924(15) 0.94316(7) 0.0361(3) Uani 1 1 d . . . . .
C15 C 0.15081(14) 0.41279(16) 0.88828(8) 0.0423(4) Uani 1 1 d . . . . .
C16 C 0.22301(15) 0.29098(18) 0.89276(9) 0.0485(4) Uani 1 1 d . . . . .
H16A H 0.227470 0.259570 0.846715 0.058 Uiso 1 1 calc R U . . .
H16B H 0.183382 0.225108 0.916458 0.058 Uiso 1 1 calc R U . . .
C17 C 0.34662(14) 0.30671(17) 0.92932(8) 0.0449(4) Uani 1 1 d . . . . .
C18 C 0.33688(17) 0.36774(18) 0.99906(9) 0.0524(5) Uani 1 1 d . . . . .
H18A H 0.307103 0.303293 1.028345 0.063 Uiso 1 1 calc R U . . .
H18B H 0.414065 0.393065 1.020141 0.063 Uiso 1 1 calc R U . . .
C19 C 0.25915(14) 0.48346(15) 0.99448(7) 0.0399(4) Uani 1 1 d . . . . .
C20 C 0.12060(13) 0.69495(15) 1.01004(7) 0.0363(3) Uani 1 1 d . . . . .
C21 C 0.03816(13) 0.79591(16) 1.02498(8) 0.0405(4) Uani 1 1 d . . . . .
C22 C 0.06186(14) 0.86590(17) 1.09285(9) 0.0466(4) Uani 1 1 d . . . . .
H22A H 0.016418 0.824736 1.125020 0.056 Uiso 1 1 calc R U . . .
H22B H 0.034611 0.954801 1.086577 0.056 Uiso 1 1 calc R U . . .
C23 C 0.18909(15) 0.86837(16) 1.12429(8) 0.0426(4) Uani 1 1 d . . . . .
C24 C 0.23418(17) 0.72854(17) 1.12616(8) 0.0502(4) Uani 1 1 d . . . . .
H24A H 0.317973 0.728775 1.139430 0.060 Uiso 1 1 calc R U . . .
H24B H 0.198886 0.679950 1.160401 0.060 Uiso 1 1 calc R U . . .
C25 C 0.20725(14) 0.66293(15) 1.05853(7) 0.0401(4) Uani 1 1 d . . . . .
C26 C 0.41551(19) 0.3935(2) 0.88601(13) 0.0727(6) Uani 1 1 d . . . . .
H26A H 0.417594 0.354262 0.841956 0.109 Uiso 1 1 calc R U . . .
H26B H 0.493695 0.403838 0.908543 0.109 Uiso 1 1 calc R U . . .
H26C H 0.378558 0.477100 0.880316 0.109 Uiso 1 1 calc R U . . .
C27 C 0.4065(2) 0.1754(2) 0.94024(11) 0.0667(6) Uani 1 1 d . . . . .
H27A H 0.360329 0.119292 0.965009 0.100 Uiso 1 1 calc R U . . .
H27B H 0.482190 0.186767 0.965961 0.100 Uiso 1 1 calc R U . . .
H27C H 0.414823 0.137118 0.896652 0.100 Uiso 1 1 calc R U . . .
C28 C 0.26025(17) 0.95403(19) 1.08149(10) 0.0575(5) Uani 1 1 d . . . . .
H28A H 0.255690 0.919612 1.035902 0.086 Uiso 1 1 calc R U . . .
H28B H 0.340232 0.955419 1.101974 0.086 Uiso 1 1 calc R U . . .
H28C H 0.229497 1.040830 1.079723 0.086 Uiso 1 1 calc R U . . .
C29 C 0.1985(2) 0.9224(2) 1.19726(9) 0.0628(5) Uani 1 1 d . . . . .
H29A H 0.279032 0.925304 1.216631 0.094 Uiso 1 1 calc R U . . .
H29B H 0.156093 0.867188 1.224696 0.094 Uiso 1 1 calc R U . . .
H29C H 0.166253 1.008460 1.196192 0.094 Uiso 1 1 calc R U . . .
O1 O 0.07180(12) 0.43042(15) 0.84213(7) 0.0674(4) Uani 1 1 d . . . . .
O2 O -0.04851(11) 0.81962(14) 0.98459(6) 0.0581(4) Uani 1 1 d . . . . .
O3 O 0.28427(11) 0.56405(12) 1.05029(5) 0.0510(3) Uani 1 1 d . . . . .

loop_
_atom_site_aniso_label
_atom_site_aniso_U_11
_atom_site_aniso_U_22
_atom_site_aniso_U_33
_atom_site_aniso_U_23
_atom_site_aniso_U_13
_atom_site_aniso_U_12
C1 0.0348(7) 0.0377(8) 0.0310(7) -0.0006(6) -0.0016(6) 0.0006(6)
C2 0.0317(7) 0.0585(10) 0.0395(8) 0.0098(7) -0.0019(6) -0.0003(7)
C3 0.0364(8) 0.0587(11) 0.0387(8) 0.0126(7) -0.0042(6) 0.0028(7)
C4 0.0358(7) 0.0355(8) 0.0318(7) -0.0032(6) 0.0017(6) 0.0034(6)
C5 0.0401(8) 0.0353(8) 0.0327(7) -0.0055(6) 0.0042(6) 0.0023(6)
C6 0.0408(9) 0.0534(11) 0.0741(12) 0.0200(9) 0.0088(8) 0.0051(8)
C7 0.0543(11) 0.0545(12) 0.0814(13) 0.0270(10) 0.0091(10) 0.0070(9)
C8 0.0595(11) 0.0523(11) 0.0527(10) 0.0066(8) 0.0118(8) -0.0094(8)
C9 0.0438(9) 0.0797(14) 0.0571(10) 0.0115(10) 0.0087(8) -0.0084(9)
C10 0.0417(9) 0.0677(12) 0.0504(9) 0.0141(8) 0.0043(7) 0.0041(8)
C11 0.0311(7) 0.0484(10) 0.0578(9) 0.0112(8) -0.0034(7) -0.0014(7)
C12 0.0358(8) 0.0522(10) 0.0539(9) 0.0175(8) -0.0094(7) -0.0001(7)
C13 0.0309(7) 0.0412(8) 0.0346(7) 0.0030(6) -0.0027(6) 0.0004(6)
C14 0.0359(7) 0.0374(8) 0.0340(7) 0.0000(6) 0.0011(6) -0.0025(6)
C15 0.0398(8) 0.0474(9) 0.0385(8) -0.0038(7) 0.0006(6) -0.0099(7)
C16 0.0462(9) 0.0459(10) 0.0529(9) -0.0153(7) 0.0045(7) -0.0085(7)
C17 0.0410(8) 0.0440(9) 0.0497(9) -0.0124(7) 0.0053(7) -0.0011(7)
C18 0.0609(11) 0.0471(10) 0.0449(9) -0.0099(7) -0.0093(8) 0.0191(8)
C19 0.0452(8) 0.0375(8) 0.0354(7) -0.0049(6) -0.0012(6) 0.0052(6)
C20 0.0353(7) 0.0370(8) 0.0360(7) 0.0045(6) 0.0032(6) 0.0028(6)
C21 0.0353(8) 0.0423(9) 0.0444(8) 0.0067(7) 0.0066(6) 0.0034(6)
C22 0.0425(9) 0.0450(9) 0.0540(9) -0.0017(7) 0.0120(7) 0.0057(7)
C23 0.0487(9) 0.0369(8) 0.0424(8) -0.0022(6) 0.0057(7) 0.0073(7)
C24 0.0667(11) 0.0439(10) 0.0366(8) -0.0044(7) -0.0063(7) 0.0182(8)
C25 0.0469(9) 0.0355(8) 0.0366(7) 0.0007(6) 0.0009(6) 0.0105(7)
C26 0.0521(11) 0.0761(15) 0.0951(16) -0.0120(12) 0.0295(11) -0.0122(10)
C27 0.0688(13) 0.0556(12) 0.0738(13) -0.0227(10) 0.0020(10) 0.0157(10)
C28 0.0522(10) 0.0516(11) 0.0701(12) -0.0059(9) 0.0127(9) -0.0068(8)
C29 0.0823(14) 0.0528(11) 0.0523(10) -0.0135(8) 0.0048(9) 0.0147(10)
O1 0.0644(9) 0.0744(10) 0.0554(8) -0.0154(7) -0.0231(7) 0.0008(7)
O2 0.0435(7) 0.0690(9) 0.0596(7) 0.0028(6) -0.0016(6) 0.0177(6)
O3 0.0580(7) 0.0484(7) 0.0410(6) -0.0134(5) -0.0151(5) 0.0228(6)

loop_
_atom_type_symbol
_atom_type_description
_atom_type_scat_dispersion_real
_atom_type_scat_dispersion_imag
_atom_type_scat_source
C C 0.0033 0.0016 'International Tables Vol C Tables 4.2.6.8 and 6.1.1.4'
H H 0.0000 0.0000 'International Tables Vol C Tables 4.2.6.8 and 6.1.1.4'
O O 0.0106 0.0060 'International Tables Vol C Tables 4.2.6.8 and 6.1.1.4'

loop_
_geom_angle_atom_site_label_1
_geom_angle_atom_site_label_2
_geom_angle_atom_site_label_3
_geom_angle
_geom_angle_site_symmetry_1
_geom_angle_site_symmetry_3
_geom_angle_publ_flag
C2 C1 C12 117.43(14) . . ?
C2 C1 C13 121.74(13) . . ?
C12 C1 C13 120.75(13) . . ?
C1 C2 C3 121.34(14) . . ?
C1 C2 H2 119.3 . . ?
C3 C2 H2 119.3 . . ?
C2 C3 C4 121.61(14) . . ?
C2 C3 H3 119.2 . . ?
C4 C3 H3 119.2 . . ?
C3 C4 C11 116.54(14) . . ?
C3 C4 C5 121.64(13) . . ?
C11 C4 C5 121.81(13) . . ?
C10 C5 C6 116.67(15) . . ?
C10 C5 C4 121.91(14) . . ?
C6 C5 C4 121.42(14) . . ?
C7 C6 C5 121.62(17) . . ?
C7 C6 H6 119.2 . . ?
C5 C6 H6 119.2 . . ?
C8 C7 C6 120.45(18) . . ?
C8 C7 H7 119.8 . . ?
C6 C7 H7 119.8 . . ?
C9 C8 C7 119.18(17) . . ?
C9 C8 H8 120.4 . . ?
C7 C8 H8 120.4 . . ?
C8 C9 C10 120.43(17) . . ?
C8 C9 H9 119.8 . . ?
C10 C9 H9 119.8 . . ?
C9 C10 C5 121.59(17) . . ?
C9 C10 H10 119.2 . . ?
C5 C10 H10 119.2 . . ?
C12 C11 C4 121.65(14) . . ?
C12 C11 H11 119.2 . . ?
C4 C11 H11 119.2 . . ?
C11 C12 C1 121.43(14) . . ?
C11 C12 H12 119.3 . . ?
C1 C12 H12 119.3 . . ?
C14 C13 C20 108.39(12) . . ?
C14 C13 C1 111.58(12) . . ?
C20 C13 C1 109.12(12) . . ?
C14 C13 H13 111.4(9) . . ?
C20 C13 H13 109.1(9) . . ?
C1 C13 H13 107.3(9) . . ?
C19 C14 C15 118.51(14) . . ?
C19 C14 C13 121.82(13) . . ?
C15 C14 C13 119.65(13) . . ?
O1 C15 C14 120.37(16) . . ?
O1 C15 C16 121.77(15) . . ?
C14 C15 C16 117.82(14) . . ?
C15 C16 C17 114.79(14) . . ?
C15 C16 H16A 108.6 . . ?
C17 C16 H16A 108.6 . . ?
C15 C16 H16B 108.6 . . ?
C17 C16 H16B 108.6 . . ?
H16A C16 H16B 107.5 . . ?
C27 C17 C16 110.77(15) . . ?
C27 C17 C18 108.82(15) . . ?
C16 C17 C18 107.23(13) . . ?
C27 C17 C26 109.79(16) . . ?
C16 C17 C26 108.80(16) . . ?
C18 C17 C26 111.41(16) . . ?
C19 C18 C17 112.83(14) . . ?
C19 C18 H18A 109.0 . . ?
C17 C18 H18A 109.0 . . ?
C19 C18 H18B 109.0 . . ?
C17 C18 H18B 109.0 . . ?
H18A C18 H18B 107.8 . . ?
C14 C19 O3 122.92(14) . . ?
C14 C19 C18 125.40(14) . . ?
O3 C19 C18 111.68(13) . . ?
C25 C20 C21 118.65(14) . . ?
C25 C20 C13 122.14(13) . . ?
C21 C20 C13 119.14(13) . . ?
O2 C21 C20 120.74(15) . . ?
O2 C21 C22 121.43(14) . . ?
C20 C21 C22 117.80(14) . . ?
C21 C22 C23 115.11(13) . . ?
C21 C22 H22A 108.5 . . ?
C23 C22 H22A 108.5 . . ?
C21 C22 H22B 108.5 . . ?
C23 C22 H22B 108.5 . . ?
H22A C22 H22B 107.5 . . ?
C22 C23 C24 107.63(14) . . ?
C22 C23 C28 110.19(14) . . ?
C24 C23 C28 110.48(14) . . ?
C22 C23 C29 109.70(14) . . ?
C24 C23 C29 109.61(14) . . ?
C28 C23 C29 109.22(16) . . ?
C25 C24 C23 111.91(13) . . ?
C25 C24 H24A 109.2 . . ?
C23 C24 H24A 109.2 . . ?
C25 C24 H24B 109.2 . . ?
C23 C24 H24B 109.2 . . ?
H24A C24 H24B 107.9 . . ?
C20 C25 O3 122.43(13) . . ?
C20 C25 C24 125.46(14) . . ?
O3 C25 C24 112.10(13) . . ?
C17 C26 H26A 109.5 . . ?
C17 C26 H26B 109.5 . . ?
H26A C26 H26B 109.5 . . ?
C17 C26 H26C 109.5 . . ?
H26A C26 H26C 109.5 . . ?
H26B C26 H26C 109.5 . . ?
C17 C27 H27A 109.5 . . ?
C17 C27 H27B 109.5 . . ?
H27A C27 H27B 109.5 . . ?
C17 C27 H27C 109.5 . . ?
H27A C27 H27C 109.5 . . ?
H27B C27 H27C 109.5 . . ?
C23 C28 H28A 109.5 . . ?
C23 C28 H28B 109.5 . . ?
H28A C28 H28B 109.5 . . ?
C23 C28 H28C 109.5 . . ?
H28A C28 H28C 109.5 . . ?
H28B C28 H28C 109.5 . . ?
C23 C29 H29A 109.5 . . ?
C23 C29 H29B 109.5 . . ?
H29A C29 H29B 109.5 . . ?
C23 C29 H29C 109.5 . . ?
H29A C29 H29C 109.5 . . ?
H29B C29 H29C 109.5 . . ?
C25 O3 C19 117.77(12) . . ?

loop_
_geom_bond_atom_site_label_1
_geom_bond_atom_site_label_2
_geom_bond_distance
_geom_bond_site_symmetry_2
_geom_bond_publ_flag
C1 C2 1.377(2) . ?
C1 C12 1.386(2) . ?
C1 C13 1.529(2) . ?
C2 C3 1.385(2) . ?
C2 H2 0.9300 . ?
C3 C4 1.390(2) . ?
C3 H3 0.9300 . ?
C4 C11 1.393(2) . ?
C4 C5 1.489(2) . ?
C5 C10 1.388(2) . ?
C5 C6 1.389(2) . ?
C6 C7 1.379(3) . ?
C6 H6 0.9300 . ?
C7 C8 1.373(3) . ?
C7 H7 0.9300 . ?
C8 C9 1.365(3) . ?
C8 H8 0.9300 . ?
C9 C10 1.384(3) . ?
C9 H9 0.9300 . ?
C10 H10 0.9300 . ?
C11 C12 1.377(2) . ?
C11 H11 0.9300 . ?
C12 H12 0.9300 . ?
C13 C14 1.508(2) . ?
C13 C20 1.512(2) . ?
C13 H13 1.017(16) . ?
C14 C19 1.333(2) . ?
C14 C15 1.468(2) . ?
C15 O1 1.217(2) . ?
C15 C16 1.502(2) . ?
C16 C17 1.524(2) . ?
C16 H16A 0.9700 . ?
C16 H16B 0.9700 . ?
C17 C27 1.521(3) . ?
C17 C18 1.527(2) . ?
C17 C26 1.527(3) . ?
C18 C19 1.487(2) . ?
C18 H18A 0.9700 . ?
C18 H18B 0.9700 . ?
C19 O3 1.3774(18) . ?
C20 C25 1.334(2) . ?
C20 C21 1.464(2) . ?
C21 O2 1.2212(19) . ?
C21 C22 1.512(2) . ?
C22 C23 1.521(2) . ?
C22 H22A 0.9700 . ?
C22 H22B 0.9700 . ?
C23 C24 1.529(2) . ?
C23 C28 1.529(2) . ?
C23 C29 1.531(2) . ?
C24 C25 1.490(2) . ?
C24 H24A 0.9700 . ?
C24 H24B 0.9700 . ?
C25 O3 1.3747(18) . ?
C26 H26A 0.9600 . ?
C26 H26B 0.9600 . ?
C26 H26C 0.9600 . ?
C27 H27A 0.9600 . ?
C27 H27B 0.9600 . ?
C27 H27C 0.9600 . ?
C28 H28A 0.9600 . ?
C28 H28B 0.9600 . ?
C28 H28C 0.9600 . ?
C29 H29A 0.9600 . ?
C29 H29B 0.9600 . ?
C29 H29C 0.9600 . ?
